data_4316299
loop_
_publ_author_name
'Fergus R. Knight'
'Amy L. Fuller'
'Michael B\"uhl'
'Alexandra M. Z. Slawin'
'J. Derek Woollins'

_publ_section_title
;
 Hypervalent Adducts of Chalcogen-Containing peri-Substituted
 Naphthalenes; Reactions of Sulfur, Selenium, and Tellurium with
 Dihalogens
;
_journal_name_full 'Inorganic Chemistry'
_journal_page_first 7577
_journal_page_last 7596
_journal_paper_doi 10.1021/ic101086h
_journal_volume 49
_journal_year 2010
_chemical_formula_moiety 'C44 H32 I4 S2 Se2, I2 '
_chemical_formula_sum 'C44 H32 I6 S2 Se2'
_chemical_formula_weight 1544.20
_space_group_IT_number 2
_symmetry_cell_setting triclinic
_symmetry_Int_Tables_number 2
_symmetry_space_group_name_Hall '-P 1'
_symmetry_space_group_name_H-M 'P -1'
_cell_angle_alpha 65.855(9)
_cell_angle_beta 82.839(14)
_cell_angle_gamma 83.443(14)
_cell_formula_units_Z 1
_cell_length_a 9.6066(17)
_cell_length_b 11.2528(14)
_cell_length_c 11.8080(14)
_cell_measurement_reflns_used 4775
_cell_measurement_temperature 125.1
_cell_measurement_theta_max 26.4
_cell_measurement_theta_min 2.0
_cell_volume 1152.9(3)
_computing_cell_refinement CrystalClear
_computing_data_collection CrystalClear
_computing_data_reduction CrystalStructure
_computing_publication_material 'CrystalStructure 3.8'
_computing_structure_refinement SHELXL
_computing_structure_solution SIR2004
_diffrn_ambient_temperature 125
_diffrn_detector_area_resol_mean 14.63
_diffrn_measured_fraction_theta_full 0.962
_diffrn_measured_fraction_theta_max 0.962
_diffrn_measurement_device_type 'Rigaku Saturn'
_diffrn_measurement_method \w
_diffrn_radiation_type 'Mo K\a'
_diffrn_radiation_wavelength 0.71075
_diffrn_reflns_av_R_equivalents 0.038
_diffrn_reflns_limit_h_max 12
_diffrn_reflns_limit_h_min -11
_diffrn_reflns_limit_k_max 14
_diffrn_reflns_limit_k_min -12
_diffrn_reflns_limit_l_max 14
_diffrn_reflns_limit_l_min -14
_diffrn_reflns_number 13510
_diffrn_reflns_theta_full 26.38
_diffrn_reflns_theta_max 26.38
_exptl_absorpt_coefficient_mu 5.743
_exptl_absorpt_correction_T_max 0.596
_exptl_absorpt_correction_T_min 0.403
_exptl_absorpt_correction_type multi-scan
_exptl_absorpt_process_details 'Jacobson, R. (1998) Private communication'
_exptl_crystal_colour red
_exptl_crystal_density_diffrn 2.224
_exptl_crystal_density_method 'not measured'
_exptl_crystal_description prism
_exptl_crystal_F_000 714.00
_exptl_crystal_size_max 0.21
_exptl_crystal_size_mid 0.15
_exptl_crystal_size_min 0.09
_refine_diff_density_max 2.46
_refine_diff_density_min -1.98
_refine_ls_extinction_method none
_refine_ls_goodness_of_fit_ref 1.148
_refine_ls_hydrogen_treatment refall
_refine_ls_number_parameters 245
_refine_ls_number_reflns 4542
_refine_ls_R_factor_gt 0.0429
_refine_ls_shift/su_max 0.0010
_refine_ls_structure_factor_coef Fsqd
_refine_ls_weighting_details 'w = 1/[\s^2^(Fo^2^)+(0.1015P)^2^+2.9592P] where P=(Fo^2^+2Fc^2^)/3'
_refine_ls_weighting_scheme calc
_refine_ls_wR_factor_ref 0.1587
_reflns_number_gt 4336
_reflns_number_total 4542
_reflns_threshold_expression F^2^>2.0\s(F^2^)
_cod_data_source_file ic101086h_si_006.cif
_cod_data_source_block '__FKDW217A-1'
_cod_original_formula_sum 'C44 H32 I6 S2 Se2 '
_cod_database_code 4316299

loop_
_symmetry_equiv_pos_site_id
_symmetry_equiv_pos_as_xyz
1 +X,+Y,+Z
2 -X,-Y,-Z

loop_
_atom_site_label
_atom_site_type_symbol
_atom_site_fract_x
_atom_site_fract_y
_atom_site_fract_z
_atom_site_U_iso_or_equiv
_atom_site_adp_type
_atom_site_occupancy
_atom_site_symmetry_multiplicity
_atom_site_calc_flag
_atom_site_refinement_flags
_atom_site_disorder_assembly
_atom_site_disorder_group
I(1) I 0.91986(3) -0.16657(4) 0.34065(3) 0.02306(15) Uani 1.00 1 d . . .
I(2) I 1.04320(5) -0.29022(6) 0.57413(4) 0.04568(18) Uani 1.00 1 d . . .
I(3) I 0.63025(6) 0.44685(5) 0.47641(4) 0.04447(18) Uani 1.00 1 d . . .
Se(1) Se 0.79525(6) -0.04089(5) 0.11074(5) 0.01987(17) Uani 1.00 1 d . . .
S(1) S 0.77778(15) 0.19084(13) 0.17474(13) 0.0216(3) Uani 1.00 1 d . . .
C(1) C 0.5985(5) -0.0391(5) 0.1781(5) 0.0199(10) Uani 1.00 1 d . . .
C(2) C 0.5160(6) -0.1210(5) 0.1615(5) 0.0246(11) Uani 1.00 1 d . . .
C(3) C 0.3791(6) -0.1403(6) 0.2218(6) 0.0331(14) Uani 1.00 1 d . . .
C(4) C 0.3295(6) -0.0804(6) 0.2996(6) 0.0304(13) Uani 1.00 1 d . . .
C(5) C 0.4104(6) 0.0095(6) 0.3135(5) 0.0255(12) Uani 1.00 1 d . . .
C(6) C 0.3534(6) 0.0749(6) 0.3924(5) 0.0310(13) Uani 1.00 1 d . . .
C(7) C 0.4263(7) 0.1649(6) 0.4052(6) 0.0341(14) Uani 1.00 1 d . . .
C(8) C 0.5567(6) 0.1948(5) 0.3366(5) 0.0270(12) Uani 1.00 1 d . . .
C(9) C 0.6161(6) 0.1352(5) 0.2609(5) 0.0221(11) Uani 1.00 1 d . . .
C(10) C 0.5471(5) 0.0356(5) 0.2497(4) 0.0196(10) Uani 1.00 1 d . . .
C(11) C 0.8049(6) -0.1858(5) 0.0632(5) 0.0218(11) Uani 1.00 1 d . . .
C(12) C 0.8345(6) -0.1566(6) -0.0631(5) 0.0291(13) Uani 1.00 1 d . . .
C(13) C 0.8499(7) -0.2586(7) -0.1043(6) 0.0362(15) Uani 1.00 1 d . . .
C(14) C 0.8380(6) -0.3861(7) -0.0198(7) 0.0346(14) Uani 1.00 1 d . . .
C(15) C 0.8109(6) -0.4140(6) 0.1056(7) 0.0324(14) Uani 1.00 1 d . . .
C(16) C 0.7943(6) -0.3153(5) 0.1493(5) 0.0249(11) Uani 1.00 1 d . . .
C(17) C 0.7257(6) 0.2887(5) 0.0231(5) 0.0204(10) Uani 1.00 1 d . . .
C(18) C 0.5903(6) 0.3466(5) -0.0021(5) 0.0257(12) Uani 1.00 1 d . . .
C(19) C 0.5656(6) 0.4339(6) -0.1212(6) 0.0322(13) Uani 1.00 1 d . . .
C(20) C 0.6730(7) 0.4654(6) -0.2161(5) 0.0299(13) Uani 1.00 1 d . . .
C(21) C 0.8064(6) 0.4044(5) -0.1929(5) 0.0269(12) Uani 1.00 1 d . . .
C(22) C 0.8332(6) 0.3179(5) -0.0740(5) 0.0217(11) Uani 1.00 1 d . . .
H(2) H 0.5511 -0.1651 0.1092 0.030 Uiso 1.00 1 c R . .
H(3) H 0.3212 -0.1953 0.2079 0.040 Uiso 1.00 1 c R . .
H(4) H 0.2401 -0.0991 0.3449 0.036 Uiso 1.00 1 c R . .
H(6) H 0.2635 0.0551 0.4365 0.037 Uiso 1.00 1 c R . .
H(7) H 0.3895 0.2065 0.4593 0.041 Uiso 1.00 1 c R . .
H(8) H 0.6061 0.2597 0.3433 0.032 Uiso 1.00 1 c R . .
H(12) H 0.8442 -0.0689 -0.1209 0.035 Uiso 1.00 1 c R . .
H(13) H 0.8686 -0.2396 -0.1906 0.043 Uiso 1.00 1 c R . .
H(14) H 0.8486 -0.4547 -0.0481 0.042 Uiso 1.00 1 c R . .
H(15) H 0.8035 -0.5021 0.1631 0.039 Uiso 1.00 1 c R . .
H(16) H 0.7760 -0.3352 0.2359 0.030 Uiso 1.00 1 c R . .
H(18) H 0.5159 0.3261 0.0624 0.031 Uiso 1.00 1 c R . .
H(19) H 0.4734 0.4731 -0.1384 0.039 Uiso 1.00 1 c R . .
H(20) H 0.6553 0.5286 -0.2969 0.036 Uiso 1.00 1 c R . .
H(21) H 0.8791 0.4223 -0.2588 0.032 Uiso 1.00 1 c R . .
H(22) H 0.9253 0.2777 -0.0577 0.026 Uiso 1.00 1 c R . .

loop_
_atom_site_aniso_label
_atom_site_aniso_U_11
_atom_site_aniso_U_22
_atom_site_aniso_U_33
_atom_site_aniso_U_12
_atom_site_aniso_U_13
_atom_site_aniso_U_23
I(1) 0.0189(2) 0.0266(2) 0.0222(2) -0.00331(17) 0.00025(16) -0.00830(18)
I(2) 0.0338(3) 0.0694(3) 0.0217(2) -0.0006(2) -0.00340(19) -0.0064(2)
I(3) 0.0778(4) 0.0342(2) 0.0231(2) -0.0127(2) -0.0006(2) -0.0119(2)
Se(1) 0.0215(3) 0.0174(3) 0.0202(3) -0.0029(2) 0.0004(2) -0.0073(2)
S(1) 0.0232(6) 0.0187(6) 0.0233(6) -0.0057(5) -0.0020(5) -0.0074(5)
C(1) 0.023(2) 0.018(2) 0.019(2) -0.001(2) -0.003(2) -0.008(2)
C(2) 0.025(2) 0.020(2) 0.034(3) 0.000(2) -0.009(2) -0.014(2)
C(3) 0.020(2) 0.023(2) 0.048(3) 0.001(2) -0.010(2) -0.004(2)
C(4) 0.018(2) 0.025(3) 0.036(3) -0.004(2) 0.001(2) 0.000(2)
C(5) 0.021(2) 0.025(2) 0.021(2) 0.002(2) -0.002(2) 0.000(2)
C(6) 0.024(2) 0.035(3) 0.024(2) 0.005(2) 0.003(2) -0.004(2)
C(7) 0.038(3) 0.032(3) 0.029(3) 0.005(2) 0.005(2) -0.013(2)
C(8) 0.038(3) 0.023(2) 0.027(2) -0.003(2) -0.001(2) -0.017(2)
C(9) 0.028(2) 0.022(2) 0.018(2) -0.002(2) -0.001(2) -0.009(2)
C(10) 0.026(2) 0.015(2) 0.019(2) -0.004(2) 0.002(2) -0.008(2)
C(11) 0.024(2) 0.021(2) 0.025(2) -0.000(2) -0.005(2) -0.013(2)
C(12) 0.033(3) 0.035(3) 0.019(2) 0.006(2) -0.003(2) -0.013(2)
C(13) 0.040(3) 0.050(4) 0.028(3) 0.009(3) -0.013(2) -0.025(3)
C(14) 0.028(3) 0.042(3) 0.046(3) 0.005(2) -0.010(2) -0.030(3)
C(15) 0.022(2) 0.021(2) 0.053(4) -0.001(2) -0.008(2) -0.012(2)
C(16) 0.023(2) 0.020(2) 0.027(2) -0.001(2) -0.004(2) -0.005(2)
C(17) 0.023(2) 0.019(2) 0.020(2) -0.006(2) -0.001(2) -0.008(2)
C(18) 0.025(2) 0.025(2) 0.029(3) -0.002(2) -0.001(2) -0.013(2)
C(19) 0.028(3) 0.028(3) 0.039(3) 0.001(2) -0.004(2) -0.013(2)
C(20) 0.039(3) 0.026(2) 0.024(2) -0.005(2) -0.008(2) -0.007(2)
C(21) 0.036(3) 0.016(2) 0.031(3) -0.010(2) 0.002(2) -0.010(2)
C(22) 0.023(2) 0.020(2) 0.028(2) -0.002(2) -0.001(2) -0.016(2)

loop_
_atom_type_symbol
_atom_type_description
_atom_type_scat_dispersion_real
_atom_type_scat_dispersion_imag
_atom_type_scat_source
C C 0.003 0.002
;
International Tables for Crystallography
(1992, Vol. C, Tables 4.2.6.8 and 6.1.1.4)
;
H H 0.000 0.000
;
International Tables for Crystallography
(1992, Vol. C, Table 6.1.1.4)
;
I I -0.474 1.812
;
International Tables for Crystallography
(1992, Vol. C, Tables 4.2.6.8 and 6.1.1.4)
;
S S 0.125 0.123
;
International Tables for Crystallography
(1992, Vol. C, Tables 4.2.6.8 and 6.1.1.4)
;
Se Se -0.093 2.226
;
International Tables for Crystallography
(1992, Vol. C, Tables 4.2.6.8 and 6.1.1.4)
;

loop_
_geom_angle_atom_site_label_1
_geom_angle_atom_site_label_2
_geom_angle_atom_site_label_3
_geom_angle
_geom_angle_publ_flag
_geom_angle_site_symmetry_1
_geom_angle_site_symmetry_2
_geom_angle_site_symmetry_3
I(2) I(1) Se(1) 179.04(2) yes . . .
I(1) Se(1) C(1) 98.08(16) yes . . .
I(1) Se(1) C(11) 99.31(16) yes . . .
C(1) Se(1) C(11) 100.7(2) yes . . .
C(9) S(1) C(17) 102.7(2) yes . . .
Se(1) C(1) C(2) 116.3(4) yes . . .
Se(1) C(1) C(10) 121.7(4) yes . . .
C(2) C(1) C(10) 121.8(5) yes . . .
C(1) C(2) C(3) 120.3(6) yes . . .
C(2) C(3) C(4) 120.2(7) yes . . .
C(3) C(4) C(5) 120.3(5) yes . . .
C(4) C(5) C(6) 119.1(5) yes . . .
C(4) C(5) C(10) 120.7(6) yes . . .
C(6) C(5) C(10) 120.1(6) yes . . .
C(5) C(6) C(7) 120.8(5) yes . . .
C(6) C(7) C(8) 118.4(7) yes . . .
C(7) C(8) C(9) 123.2(7) yes . . .
S(1) C(9) C(8) 117.2(5) yes . . .
S(1) C(9) C(10) 122.4(4) yes . . .
C(8) C(9) C(10) 120.4(5) yes . . .
C(1) C(10) C(5) 116.2(5) yes . . .
C(1) C(10) C(9) 126.8(5) yes . . .
C(5) C(10) C(9) 116.9(5) yes . . .
Se(1) C(11) C(12) 115.8(4) yes . . .
Se(1) C(11) C(16) 123.2(5) yes . . .
C(12) C(11) C(16) 120.7(6) yes . . .
C(11) C(12) C(13) 119.1(5) yes . . .
C(12) C(13) C(14) 120.3(6) yes . . .
C(13) C(14) C(15) 120.0(8) yes . . .
C(14) C(15) C(16) 121.1(5) yes . . .
C(11) C(16) C(15) 118.7(6) yes . . .
S(1) C(17) C(18) 124.3(4) yes . . .
S(1) C(17) C(22) 116.0(4) yes . . .
C(18) C(17) C(22) 119.4(4) yes . . .
C(17) C(18) C(19) 119.5(5) yes . . .
C(18) C(19) C(20) 121.0(5) yes . . .
C(19) C(20) C(21) 119.8(5) yes . . .
C(20) C(21) C(22) 119.8(5) yes . . .
C(17) C(22) C(21) 120.4(5) yes . . .
C(1) C(2) H(2) 119.8 no . . .
C(3) C(2) H(2) 119.9 no . . .
C(2) C(3) H(3) 119.9 no . . .
C(4) C(3) H(3) 119.9 no . . .
C(3) C(4) H(4) 119.8 no . . .
C(5) C(4) H(4) 119.8 no . . .
C(5) C(6) H(6) 119.6 no . . .
C(7) C(6) H(6) 119.6 no . . .
C(6) C(7) H(7) 120.8 no . . .
C(8) C(7) H(7) 120.8 no . . .
C(7) C(8) H(8) 118.4 no . . .
C(9) C(8) H(8) 118.4 no . . .
C(11) C(12) H(12) 120.4 no . . .
C(13) C(12) H(12) 120.5 no . . .
C(12) C(13) H(13) 119.9 no . . .
C(14) C(13) H(13) 119.8 no . . .
C(13) C(14) H(14) 120.0 no . . .
C(15) C(14) H(14) 120.0 no . . .
C(14) C(15) H(15) 119.5 no . . .
C(16) C(15) H(15) 119.4 no . . .
C(11) C(16) H(16) 120.6 no . . .
C(15) C(16) H(16) 120.6 no . . .
C(17) C(18) H(18) 120.3 no . . .
C(19) C(18) H(18) 120.2 no . . .
C(18) C(19) H(19) 119.5 no . . .
C(20) C(19) H(19) 119.5 no . . .
C(19) C(20) H(20) 120.1 no . . .
C(21) C(20) H(20) 120.1 no . . .
C(20) C(21) H(21) 120.1 no . . .
C(22) C(21) H(21) 120.1 no . . .
C(17) C(22) H(22) 119.8 no . . .
C(21) C(22) H(22) 119.8 no . . .

loop_
_geom_bond_atom_site_label_1
_geom_bond_atom_site_label_2
_geom_bond_distance
_geom_bond_publ_flag
_geom_bond_site_symmetry_1
_geom_bond_site_symmetry_2
I(1) I(2) 2.8706(5) yes . .
I(1) Se(1) 2.8436(6) yes . .
I(3) I(3) 2.7418(7) yes . 2_666
Se(1) C(1) 1.958(5) yes . .
Se(1) C(11) 1.919(7) yes . .
S(1) C(9) 1.773(5) yes . .
S(1) C(17) 1.776(5) yes . .
C(1) C(2) 1.367(9) yes . .
C(1) C(10) 1.431(9) yes . .
C(2) C(3) 1.411(8) yes . .
C(3) C(4) 1.360(11) yes . .
C(4) C(5) 1.416(10) yes . .
C(5) C(6) 1.432(10) yes . .
C(5) C(10) 1.427(7) yes . .
C(6) C(7) 1.361(11) yes . .
C(7) C(8) 1.399(9) yes . .
C(8) C(9) 1.360(10) yes . .
C(9) C(10) 1.424(9) yes . .
C(11) C(12) 1.388(8) yes . .
C(11) C(16) 1.401(7) yes . .
C(12) C(13) 1.405(12) yes . .
C(13) C(14) 1.381(9) yes . .
C(14) C(15) 1.379(11) yes . .
C(15) C(16) 1.391(11) yes . .
C(17) C(18) 1.396(8) yes . .
C(17) C(22) 1.401(7) yes . .
C(18) C(19) 1.378(8) yes . .
C(19) C(20) 1.385(9) yes . .
C(20) C(21) 1.386(9) yes . .
C(21) C(22) 1.379(7) yes . .
C(2) H(2) 0.950 no . .
C(3) H(3) 0.950 no . .
C(4) H(4) 0.950 no . .
C(6) H(6) 0.950 no . .
C(7) H(7) 0.950 no . .
C(8) H(8) 0.950 no . .
C(12) H(12) 0.950 no . .
C(13) H(13) 0.950 no . .
C(14) H(14) 0.950 no . .
C(15) H(15) 0.950 no . .
C(16) H(16) 0.950 no . .
C(18) H(18) 0.950 no . .
C(19) H(19) 0.950 no . .
C(20) H(20) 0.950 no . .
C(21) H(21) 0.950 no . .
C(22) H(22) 0.950 no . .

loop_
_geom_contact_atom_site_label_1
_geom_contact_atom_site_label_2
_geom_contact_distance
_geom_contact_publ_flag
_geom_contact_site_symmetry_1
_geom_contact_site_symmetry_2
I(2) I(3) 3.5263(7) ? . 2_756
I(3) I(2) 3.5263(7) ? . 2_756
C(4) C(12) 3.382(8) ? . 2_655
C(5) C(7) 3.551(8) ? . 2_656
C(6) C(7) 3.486(8) ? . 2_656
C(6) C(8) 3.512(7) ? . 2_656
C(7) C(5) 3.551(8) ? . 2_656
C(7) C(6) 3.486(8) ? . 2_656
C(8) C(6) 3.512(7) ? . 2_656
C(12) C(4) 3.382(8) ? . 2_655
C(16) C(22) 3.578(8) ? . 2_755
C(18) C(19) 3.466(10) ? . 2_665
C(19) C(18) 3.466(10) ? . 2_665
C(22) C(16) 3.578(8) ? . 2_755
I(1) H(4) 3.263 ? . 1_655
I(1) H(6) 3.556 ? . 2_656
I(1) H(7) 3.507 ? . 2_656
I(2) H(4) 3.228 ? . 1_655
I(2) H(13) 3.282 ? . 1_556
I(2) H(15) 3.418 ? . 2_746
I(2) H(21) 3.466 ? . 1_546
I(3) H(8) 3.141 ? . .
I(3) H(16) 3.184 ? . 1_565
I(3) H(20) 3.209 ? . 1_556
I(3) H(20) 3.591 ? . 2_665
S(1) H(13) 3.542 ? . 2_755
S(1) H(15) 3.437 ? . 1_565
C(1) H(2) 3.596 ? . 2_655
C(2) H(2) 3.552 ? . 2_655
C(3) H(12) 2.958 ? . 2_655
C(4) H(12) 2.720 ? . 2_655
C(5) H(7) 3.418 ? . 2_656
C(5) H(12) 3.373 ? . 2_655
C(5) H(13) 3.508 ? . 2_655
C(6) H(13) 3.227 ? . 2_655
C(7) H(20) 3.189 ? . 2_665
C(8) H(6) 3.457 ? . 2_656
C(8) H(19) 3.507 ? . 2_665
C(8) H(20) 3.414 ? . 2_665
C(9) H(6) 3.592 ? . 2_656
C(10) H(7) 3.476 ? . 2_656
C(11) H(22) 2.682 ? . 2_755
C(12) H(4) 3.487 ? . 2_655
C(12) H(22) 2.781 ? . 2_755
C(13) H(22) 2.993 ? . 2_755
C(14) H(14) 3.333 ? . 2_745
C(14) H(18) 3.448 ? . 2_655
C(14) H(19) 3.343 ? . 2_655
C(14) H(22) 3.092 ? . 2_755
C(15) H(14) 3.536 ? . 2_745
C(15) H(19) 2.827 ? . 2_655
C(15) H(22) 2.986 ? . 2_755
C(16) H(19) 3.330 ? . 2_655
C(16) H(21) 3.441 ? . 2_755
C(16) H(22) 2.787 ? . 2_755
C(17) H(3) 3.392 ? . 2_655
C(17) H(14) 2.997 ? . 1_565
C(17) H(15) 3.568 ? . 1_565
C(18) H(2) 3.285 ? . 2_655
C(18) H(3) 3.474 ? . 2_655
C(18) H(14) 3.374 ? . 1_565
C(18) H(18) 3.506 ? . 2_665
C(18) H(19) 3.076 ? . 2_665
C(19) H(2) 3.287 ? . 2_655
C(19) H(3) 3.278 ? . 2_655
C(19) H(14) 3.457 ? . 1_565
C(19) H(15) 3.593 ? . 2_655
C(19) H(18) 3.051 ? . 2_665
C(19) H(19) 3.589 ? . 2_665
C(20) H(3) 2.995 ? . 2_655
C(20) H(14) 3.198 ? . 1_565
C(21) H(3) 2.850 ? . 2_655
C(21) H(14) 2.852 ? . 1_565
C(22) H(3) 3.073 ? . 2_655
C(22) H(14) 2.720 ? . 1_565
H(2) C(1) 3.596 ? . 2_655
H(2) C(2) 3.552 ? . 2_655
H(2) C(18) 3.285 ? . 2_655
H(2) C(19) 3.287 ? . 2_655
H(2) H(18) 3.375 ? . 2_655
H(2) H(19) 3.372 ? . 2_655
H(3) C(17) 3.392 ? . 2_655
H(3) C(18) 3.474 ? . 2_655
H(3) C(19) 3.278 ? . 2_655
H(3) C(20) 2.995 ? . 2_655
H(3) C(21) 2.850 ? . 2_655
H(3) C(22) 3.073 ? . 2_655
H(3) H(12) 3.042 ? . 2_655
H(3) H(20) 3.444 ? . 2_655
H(3) H(21) 3.188 ? . 2_655
H(3) H(22) 3.536 ? . 2_655
H(4) I(1) 3.263 ? . 1_455
H(4) I(2) 3.228 ? . 1_455
H(4) C(12) 3.487 ? . 2_655
H(4) H(12) 2.706 ? . 2_655
H(4) H(13) 3.581 ? . 2_655
H(6) I(1) 3.556 ? . 2_656
H(6) C(8) 3.457 ? . 2_656
H(6) C(9) 3.592 ? . 2_656
H(6) H(13) 3.120 ? . 2_655
H(7) I(1) 3.507 ? . 2_656
H(7) C(5) 3.418 ? . 2_656
H(7) C(10) 3.476 ? . 2_656
H(7) H(20) 2.826 ? . 2_665
H(8) I(3) 3.141 ? . .
H(8) H(15) 3.285 ? . 1_565
H(8) H(19) 3.076 ? . 2_665
H(8) H(20) 3.193 ? . 2_665
H(12) C(3) 2.958 ? . 2_655
H(12) C(4) 2.720 ? . 2_655
H(12) C(5) 3.373 ? . 2_655
H(12) H(3) 3.042 ? . 2_655
H(12) H(4) 2.706 ? . 2_655
H(12) H(22) 3.286 ? . 2_755
H(13) I(2) 3.282 ? . 1_554
H(13) S(1) 3.542 ? . 2_755
H(13) C(5) 3.508 ? . 2_655
H(13) C(6) 3.227 ? . 2_655
H(13) H(4) 3.581 ? . 2_655
H(13) H(6) 3.120 ? . 2_655
H(13) H(22) 3.596 ? . 2_755
H(14) C(14) 3.333 ? . 2_745
H(14) C(15) 3.536 ? . 2_745
H(14) C(17) 2.997 ? . 1_545
H(14) C(18) 3.374 ? . 1_545
H(14) C(19) 3.457 ? . 1_545
H(14) C(20) 3.198 ? . 1_545
H(14) C(21) 2.852 ? . 1_545
H(14) C(22) 2.720 ? . 1_545
H(14) H(14) 3.161 ? . 2_745
H(14) H(15) 3.506 ? . 2_745
H(14) H(19) 3.540 ? . 2_655
H(14) H(21) 3.276 ? . 1_545
H(14) H(22) 3.061 ? . 1_545
H(15) I(2) 3.418 ? . 2_746
H(15) S(1) 3.437 ? . 1_545
H(15) C(17) 3.568 ? . 1_545
H(15) C(19) 3.593 ? . 2_655
H(15) H(8) 3.285 ? . 1_545
H(15) H(14) 3.506 ? . 2_745
H(15) H(19) 2.680 ? . 2_655
H(15) H(22) 3.583 ? . 2_755
H(16) I(3) 3.184 ? . 1_545
H(16) H(19) 3.530 ? . 2_655
H(16) H(21) 3.358 ? . 2_755
H(16) H(22) 3.299 ? . 2_755
H(18) C(14) 3.448 ? . 2_655
H(18) C(18) 3.506 ? . 2_665
H(18) C(19) 3.051 ? . 2_665
H(18) H(2) 3.375 ? . 2_655
H(18) H(18) 3.565 ? . 2_665
H(18) H(19) 2.768 ? . 2_665
H(19) C(8) 3.507 ? . 2_665
H(19) C(14) 3.343 ? . 2_655
H(19) C(15) 2.827 ? . 2_655
H(19) C(16) 3.330 ? . 2_655
H(19) C(18) 3.076 ? . 2_665
H(19) C(19) 3.589 ? . 2_665
H(19) H(2) 3.372 ? . 2_655
H(19) H(8) 3.076 ? . 2_665
H(19) H(14) 3.540 ? . 2_655
H(19) H(15) 2.680 ? . 2_655
H(19) H(16) 3.530 ? . 2_655
H(19) H(18) 2.768 ? . 2_665
H(20) I(3) 3.209 ? . 1_554
H(20) I(3) 3.591 ? . 2_665
H(20) C(7) 3.189 ? . 2_665
H(20) C(8) 3.414 ? . 2_665
H(20) H(3) 3.444 ? . 2_655
H(20) H(7) 2.826 ? . 2_665
H(20) H(8) 3.193 ? . 2_665
H(21) I(2) 3.466 ? . 1_564
H(21) C(16) 3.441 ? . 2_755
H(21) H(3) 3.188 ? . 2_655
H(21) H(14) 3.276 ? . 1_565
H(21) H(16) 3.358 ? . 2_755
H(22) C(11) 2.682 ? . 2_755
H(22) C(12) 2.781 ? . 2_755
H(22) C(13) 2.993 ? . 2_755
H(22) C(14) 3.092 ? . 2_755
H(22) C(15) 2.986 ? . 2_755
H(22) C(16) 2.787 ? . 2_755
H(22) H(3) 3.536 ? . 2_655
H(22) H(12) 3.286 ? . 2_755
H(22) H(13) 3.596 ? . 2_755
H(22) H(14) 3.061 ? . 1_565
H(22) H(15) 3.583 ? . 2_755
H(22) H(16) 3.299 ? . 2_755
S(1) Se(1) 2.9798(18) ? . .
S(1) I(1) 3.8527(13) ? . .
S(1) I(2) 6.0833(12) ? . .

loop_
_geom_torsion_atom_site_label_1
_geom_torsion_atom_site_label_2
_geom_torsion_atom_site_label_3
_geom_torsion_atom_site_label_4
_geom_torsion
_geom_torsion_publ_flag
_geom_torsion_site_symmetry_1
_geom_torsion_site_symmetry_2
_geom_torsion_site_symmetry_3
_geom_torsion_site_symmetry_4
I(2) I(1) Se(1) C(1) -53.2(12) ? . . . .
I(2) I(1) Se(1) C(11) -155.5(12) ? . . . .
I(1) Se(1) C(1) C(2) -109.3(3) ? . . . .
I(1) Se(1) C(1) C(10) 65.6(3) ? . . . .
I(1) Se(1) C(11) C(12) -142.8(4) ? . . . .
I(1) Se(1) C(11) C(16) 32.3(5) ? . . . .
C(1) Se(1) C(11) C(12) 117.0(4) ? . . . .
C(1) Se(1) C(11) C(16) -67.9(5) ? . . . .
C(11) Se(1) C(1) C(2) -8.2(4) ? . . . .
C(11) Se(1) C(1) C(10) 166.8(3) ? . . . .
C(9) S(1) C(17) C(18) 23.2(7) ? . . . .
C(9) S(1) C(17) C(22) -163.2(5) ? . . . .
C(17) S(1) C(9) C(8) -102.7(4) ? . . . .
C(17) S(1) C(9) C(10) 75.2(4) ? . . . .
Se(1) C(1) C(2) C(3) 171.0(4) ? . . . .
Se(1) C(1) C(10) C(5) -168.3(3) ? . . . .
Se(1) C(1) C(10) C(9) 13.7(7) ? . . . .
C(2) C(1) C(10) C(5) 6.4(7) ? . . . .
C(2) C(1) C(10) C(9) -171.7(5) ? . . . .
C(10) C(1) C(2) C(3) -4.0(7) ? . . . .
C(1) C(2) C(3) C(4) -1.9(8) ? . . . .
C(2) C(3) C(4) C(5) 4.9(8) ? . . . .
C(3) C(4) C(5) C(6) 177.6(5) ? . . . .
C(3) C(4) C(5) C(10) -2.2(8) ? . . . .
C(4) C(5) C(6) C(7) -178.0(5) ? . . . .
C(4) C(5) C(10) C(1) -3.3(7) ? . . . .
C(4) C(5) C(10) C(9) 174.9(4) ? . . . .
C(6) C(5) C(10) C(1) 176.8(4) ? . . . .
C(6) C(5) C(10) C(9) -4.9(7) ? . . . .
C(10) C(5) C(6) C(7) 1.8(8) ? . . . .
C(5) C(6) C(7) C(8) 1.7(8) ? . . . .
C(6) C(7) C(8) C(9) -2.1(8) ? . . . .
C(7) C(8) C(9) S(1) 176.9(4) ? . . . .
C(7) C(8) C(9) C(10) -1.2(8) ? . . . .
S(1) C(9) C(10) C(1) 4.7(7) ? . . . .
S(1) C(9) C(10) C(5) -173.4(3) ? . . . .
C(8) C(9) C(10) C(1) -177.4(5) ? . . . .
C(8) C(9) C(10) C(5) 4.6(7) ? . . . .
Se(1) C(11) C(12) C(13) 177.0(5) ? . . . .
Se(1) C(11) C(16) C(15) -176.2(4) ? . . . .
C(12) C(11) C(16) C(15) -1.4(9) ? . . . .
C(16) C(11) C(12) C(13) 1.7(9) ? . . . .
C(11) C(12) C(13) C(14) -1.1(10) ? . . . .
C(12) C(13) C(14) C(15) 0.0(10) ? . . . .
C(13) C(14) C(15) C(16) 0.4(7) ? . . . .
C(14) C(15) C(16) C(11) 0.3(7) ? . . . .
S(1) C(17) C(18) C(19) 171.8(6) ? . . . .
S(1) C(17) C(22) C(21) -173.0(5) ? . . . .
C(18) C(17) C(22) C(21) 0.9(10) ? . . . .
C(22) C(17) C(18) C(19) -1.6(11) ? . . . .
C(17) C(18) C(19) C(20) -0.3(9) ? . . . .
C(18) C(19) C(20) C(21) 2.8(12) ? . . . .
C(19) C(20) C(21) C(22) -3.4(11) ? . . . .
C(20) C(21) C(22) C(17) 1.6(11) ? . . . .
